data_4306372
loop_
_publ_author_name
'Alejandro Guijarro'
'\'Oscar Castillo'
'Arrigo Calzolari'
'Pablo J. Sanz Miguel'
'Carlos J. G\'omez-Garc\'ia'
'Rosa di Felice'
'F\'elix Zamora'

_publ_contact_author
;
 F\'elix Zamora, Departamento de Qu\'imica Inorg\'anica. 
 Universidad Aut\'onoma de Madrid, E-28049 Madrid, Spain
;
_publ_contact_author_email felix.zamora@uam.es
_publ_contact_author_fax '34 91 4974833'
_publ_contact_author_phone '34 91 4973962'
_publ_section_title
;
Electrical Conductivity in Platinum-Dimer Columns
;
_journal_name_full 'Inorganic Chemistry'
_journal_page_first 9736
_journal_page_last 9738
_journal_paper_doi 10.1021/ic801211m
_journal_volume 47
_journal_year 2008
_chemical_formula_iupac 'C24 H44 Pt2 S8'
_chemical_formula_moiety 'C24 H44 Pt2 S8'
_chemical_formula_sum 'C24 H44 Pt2 S8'
_chemical_formula_weight 979.31
_chemical_name_systematic
;
tetrakis(mu-dithiohexanoato)diplatinum
;
_space_group_IT_number 56
_symmetry_cell_setting orthorhombic
_symmetry_space_group_name_Hall '-P 2ab 2ac'
_symmetry_space_group_name_H-M 'P c c n'
_atom_sites_solution_hydrogens geom
_atom_sites_solution_primary direct
_atom_sites_solution_secondary difmap
_audit_creation_method SHELXL-97
_cell_angle_alpha 90.00
_cell_angle_beta 90.00
_cell_angle_gamma 90.00
_cell_formula_units_Z 4
_cell_length_a 29.241(6)
_cell_length_b 9.2388(18)
_cell_length_c 11.773(2)
_cell_measurement_reflns_used 19894
_cell_measurement_temperature 293(2)
_cell_measurement_theta_max 71.00
_cell_measurement_theta_min 5.02
_cell_volume 3180.5(10)
_computing_cell_refinement 'CrysAlis CCD (Oxford Diffraction, 2003)'
_computing_data_collection 'CrysAlis CCD (Oxford Diffraction, 2003)'
_computing_data_reduction 'CrysAlis RED (Oxford Diffraction, 2003)'
_computing_molecular_graphics 'Ortep-3 (Farrugia, 1997)'
_computing_publication_material 'WinGX (Farrugia, 1999)'
_computing_structure_refinement 'SHELXL-97 (Sheldrick, 1997)'
_computing_structure_solution 'Sir92 (Altamore et al., 1993)'
_diffrn_ambient_temperature 293(2)
_diffrn_measured_fraction_theta_full 0.987
_diffrn_measured_fraction_theta_max 0.987
_diffrn_measurement_device_type 'CCD area detector'
_diffrn_measurement_method 'phi and omega scans'
_diffrn_radiation_monochromator graphite
_diffrn_radiation_source 'fine-focus sealed tube'
_diffrn_radiation_type CuK\a
_diffrn_radiation_wavelength 1.54178
_diffrn_reflns_av_R_equivalents 0.0942
_diffrn_reflns_av_sigmaI/netI 0.0707
_diffrn_reflns_limit_h_max 35
_diffrn_reflns_limit_h_min -34
_diffrn_reflns_limit_k_max 10
_diffrn_reflns_limit_k_min -11
_diffrn_reflns_limit_l_max 14
_diffrn_reflns_limit_l_min -14
_diffrn_reflns_number 19894
_diffrn_reflns_theta_full 71.00
_diffrn_reflns_theta_max 71.00
_diffrn_reflns_theta_min 5.02
_exptl_absorpt_coefficient_mu 21.223
_exptl_absorpt_correction_type none
_exptl_crystal_colour violet
_exptl_crystal_density_diffrn 2.045
_exptl_crystal_density_method 'not measured'
_exptl_crystal_description prism
_exptl_crystal_F_000 1888
_exptl_crystal_size_max 0.08
_exptl_crystal_size_mid 0.04
_exptl_crystal_size_min 0.04
_refine_diff_density_max 3.260
_refine_diff_density_min -2.031
_refine_diff_density_rms 0.363
_refine_ls_extinction_method none
_refine_ls_goodness_of_fit_ref 1.049
_refine_ls_hydrogen_treatment constr
_refine_ls_matrix_type full
_refine_ls_number_parameters 157
_refine_ls_number_reflns 3049
_refine_ls_number_restraints 78
_refine_ls_restrained_S_all 1.076
_refine_ls_R_factor_all 0.0921
_refine_ls_R_factor_gt 0.0666
_refine_ls_shift/su_max 0.000
_refine_ls_shift/su_mean 0.000
_refine_ls_structure_factor_coef Fsqd
_refine_ls_weighting_details 'calc w=1/[\s^2^(Fo^2^)+(0.0865P)^2^+64.4718P] where P=(Fo^2^+2Fc^2^)/3'
_refine_ls_weighting_scheme calc
_refine_ls_wR_factor_gt 0.1713
_refine_ls_wR_factor_ref 0.2011
_reflns_number_gt 2121
_reflns_number_total 3049
_reflns_threshold_expression >2sigma(I)
_cod_data_source_file ic801211m_si_002_2.cif
_cod_data_source_block compound2
_cod_original_cell_volume 3180.5(11)
_cod_database_code 4306372

loop_
_symmetry_equiv_pos_as_xyz
'x, y, z'
'-x+1/2, -y+1/2, z'
'-x, y+1/2, -z+1/2'
'x+1/2, -y, -z+1/2'
'-x, -y, -z'
'x-1/2, y-1/2, -z'
'x, -y-1/2, z-1/2'
'-x-1/2, y, z-1/2'

loop_
_atom_site_label
_atom_site_type_symbol
_atom_site_fract_x
_atom_site_fract_y
_atom_site_fract_z
_atom_site_U_iso_or_equiv
_atom_site_adp_type
_atom_site_occupancy
_atom_site_symmetry_multiplicity
_atom_site_calc_flag
_atom_site_refinement_flags
_atom_site_disorder_assembly
_atom_site_disorder_group
Pt1 Pt 0.7500 0.2500 0.04468(6) 0.0221(3) Uani 1 2 d S . .
Pt2 Pt 0.7500 0.2500 0.27787(6) 0.0246(3) Uani 1 2 d S . .
S1 S 0.67160(11) 0.2913(4) 0.0406(3) 0.0287(7) Uani 1 1 d . . .
S2 S 0.68513(13) 0.3941(4) 0.2830(3) 0.0326(8) Uani 1 1 d . . .
S11 S 0.73649(12) 0.0030(4) 0.0392(2) 0.0278(7) Uani 1 1 d . . .
S12 S 0.70406(12) 0.0451(4) 0.2817(3) 0.0309(7) Uani 1 1 d . . .
C1 C 0.6548(4) 0.366(2) 0.1627(14) 0.048(3) Uani 1 1 d DU . .
C11 C 0.7095(5) -0.0495(14) 0.1597(13) 0.038(3) Uani 1 1 d DU . .
C2 C 0.6060(5) 0.4160(18) 0.1697(16) 0.058(3) Uani 1 1 d DU . .
H2A H 0.5922 0.4061 0.0952 0.070 Uiso 1 1 calc R . .
H2B H 0.6057 0.5181 0.1890 0.070 Uiso 1 1 calc R . .
C3 C 0.5768(6) 0.3363(17) 0.2543(18) 0.074(3) Uani 1 1 d DU . .
H3A H 0.5456 0.3710 0.2475 0.089 Uiso 1 1 calc R . .
H3B H 0.5874 0.3600 0.3301 0.089 Uiso 1 1 calc R . .
C4 C 0.5766(7) 0.1743(17) 0.242(2) 0.087(4) Uani 1 1 d DU . .
H4A H 0.6078 0.1397 0.2459 0.104 Uiso 1 1 calc R . .
H4B H 0.5650 0.1503 0.1668 0.104 Uiso 1 1 calc R . .
C5 C 0.5485(7) 0.094(2) 0.329(2) 0.097(4) Uani 1 1 d DU . .
H5A H 0.5494 -0.0083 0.3117 0.116 Uiso 1 1 calc R . .
H5B H 0.5625 0.1076 0.4030 0.116 Uiso 1 1 calc R . .
C6 C 0.4993(7) 0.141(3) 0.336(3) 0.116(6) Uani 1 1 d DU . .
H6A H 0.4838 0.1144 0.2674 0.174 Uiso 1 1 calc R . .
H6B H 0.4979 0.2437 0.3463 0.174 Uiso 1 1 calc R . .
H6C H 0.4850 0.0936 0.3995 0.174 Uiso 1 1 calc R . .
C12 C 0.6890(6) -0.1977(15) 0.1597(12) 0.049(3) Uani 1 1 d DU . .
H12A H 0.6678 -0.2037 0.2230 0.059 Uiso 1 1 calc R . .
H12B H 0.7133 -0.2668 0.1740 0.059 Uiso 1 1 calc R . .
C13 C 0.6642(5) -0.2443(16) 0.0547(15) 0.068(3) Uani 1 1 d DU . .
H13A H 0.6867 -0.2595 -0.0045 0.082 Uiso 1 1 calc R . .
H13B H 0.6501 -0.3372 0.0701 0.082 Uiso 1 1 calc R . .
C14 C 0.6285(5) -0.147(2) 0.0091(18) 0.087(3) Uani 1 1 d DU . .
H14A H 0.6283 -0.1578 -0.0728 0.104 Uiso 1 1 calc R . .
H14B H 0.6381 -0.0481 0.0248 0.104 Uiso 1 1 calc R . .
C15 C 0.5805(6) -0.161(3) 0.0486(19) 0.097(4) Uani 1 1 d DU . .
H15A H 0.5766 -0.1023 0.1163 0.117 Uiso 1 1 calc R . .
H15B H 0.5752 -0.2610 0.0701 0.117 Uiso 1 1 calc R . .
C16 C 0.5445(5) -0.1174(19) -0.0368(17) 0.117(6) Uani 1 1 d DU . .
H16A H 0.5414 -0.1920 -0.0931 0.175 Uiso 1 1 calc R . .
H16B H 0.5534 -0.0287 -0.0730 0.175 Uiso 1 1 calc R . .
H16C H 0.5158 -0.1039 0.0012 0.175 Uiso 1 1 calc R . .

loop_
_atom_site_aniso_label
_atom_site_aniso_U_11
_atom_site_aniso_U_22
_atom_site_aniso_U_33
_atom_site_aniso_U_23
_atom_site_aniso_U_13
_atom_site_aniso_U_12
Pt1 0.0215(4) 0.0299(5) 0.0147(4) 0.000 0.000 -0.0039(3)
Pt2 0.0252(5) 0.0344(5) 0.0141(4) 0.000 0.000 0.0027(3)
S1 0.0213(15) 0.0417(19) 0.0232(15) 0.0045(12) -0.0028(11) -0.0011(14)
S2 0.0315(17) 0.0430(19) 0.0234(16) -0.0009(13) 0.0028(13) 0.0070(16)
S11 0.0324(17) 0.0312(17) 0.0198(14) 0.0004(12) 0.0001(11) -0.0051(14)
S12 0.0290(16) 0.0431(19) 0.0207(15) 0.0048(13) 0.0054(12) -0.0004(15)
C1 0.035(6) 0.064(8) 0.044(7) 0.006(6) -0.002(5) -0.002(6)
C11 0.037(6) 0.029(6) 0.048(7) 0.007(5) 0.004(5) -0.006(5)
C2 0.041(6) 0.074(7) 0.060(7) 0.006(6) -0.003(5) 0.001(5)
C3 0.053(6) 0.089(8) 0.081(7) 0.005(6) 0.000(6) 0.000(6)
C4 0.063(7) 0.099(8) 0.099(8) 0.003(7) 0.003(6) -0.002(6)
C5 0.073(7) 0.106(9) 0.111(9) 0.002(8) 0.004(7) -0.005(7)
C6 0.094(11) 0.123(13) 0.132(13) -0.002(11) 0.006(11) -0.012(11)
C12 0.047(6) 0.041(6) 0.061(6) 0.011(5) 0.004(5) -0.008(5)
C13 0.061(6) 0.060(6) 0.083(7) 0.012(6) 0.000(6) -0.011(5)
C14 0.078(7) 0.078(7) 0.105(8) 0.014(6) -0.004(7) -0.007(6)
C15 0.088(8) 0.087(8) 0.117(9) 0.016(7) -0.003(7) -0.005(7)
C16 0.104(12) 0.108(12) 0.138(13) 0.034(11) -0.006(11) -0.010(11)

loop_
_atom_type_symbol
_atom_type_description
_atom_type_scat_dispersion_real
_atom_type_scat_dispersion_imag
_atom_type_scat_source
C C 0.0181 0.0091 'International Tables Vol C Tables 4.2.6.8 and 6.1.1.4'
H H 0.0000 0.0000 'International Tables Vol C Tables 4.2.6.8 and 6.1.1.4'
S S 0.3331 0.5567 'International Tables Vol C Tables 4.2.6.8 and 6.1.1.4'
Pt Pt -4.5932 6.9264 'International Tables Vol C Tables 4.2.6.8 and 6.1.1.4'

loop_
_geom_angle_atom_site_label_1
_geom_angle_atom_site_label_2
_geom_angle_atom_site_label_3
_geom_angle
_geom_angle_site_symmetry_1
_geom_angle_site_symmetry_3
_geom_angle_publ_flag
S11 Pt1 S11 176.83(15) . 2_655 ?
S11 Pt1 S1 89.60(13) . . ?
S11 Pt1 S1 90.33(13) 2_655 . ?
S11 Pt1 S1 90.33(13) . 2_655 ?
S11 Pt1 S1 89.60(13) 2_655 2_655 ?
S1 Pt1 S1 177.63(15) . 2_655 ?
S11 Pt1 Pt2 91.59(7) . . ?
S11 Pt1 Pt2 91.59(7) 2_655 . ?
S1 Pt1 Pt2 91.19(8) . . ?
S1 Pt1 Pt2 91.19(8) 2_655 . ?
S11 Pt1 Pt2 88.41(7) . 7_565 ?
S11 Pt1 Pt2 88.41(7) 2_655 7_565 ?
S1 Pt1 Pt2 88.81(8) . 7_565 ?
S1 Pt1 Pt2 88.81(8) 2_655 7_565 ?
Pt2 Pt1 Pt2 180.0 . 7_565 ?
S2 Pt2 S2 177.00(16) 2_655 . ?
S2 Pt2 S12 90.28(14) 2_655 . ?
S2 Pt2 S12 89.67(14) . . ?
S2 Pt2 S12 89.67(14) 2_655 2_655 ?
S2 Pt2 S12 90.28(14) . 2_655 ?
S12 Pt2 S12 177.79(15) . 2_655 ?
S2 Pt2 Pt1 91.50(8) 2_655 . ?
S2 Pt2 Pt1 91.50(8) . . ?
S12 Pt2 Pt1 91.10(8) . . ?
S12 Pt2 Pt1 91.10(8) 2_655 . ?
S2 Pt2 Pt1 88.50(8) 2_655 7_566 ?
S2 Pt2 Pt1 88.50(8) . 7_566 ?
S12 Pt2 Pt1 88.90(8) . 7_566 ?
S12 Pt2 Pt1 88.90(8) 2_655 7_566 ?
Pt1 Pt2 Pt1 180.0 . 7_566 ?
C1 S1 Pt1 109.8(5) . . ?
C1 S2 Pt2 108.6(6) . . ?
C11 S11 Pt1 109.8(5) . . ?
C11 S12 Pt2 110.6(5) . . ?
C2 C1 S1 116.9(13) . . ?
C2 C1 S2 114.0(12) . . ?
S1 C1 S2 129.1(8) . . ?
C12 C11 S12 115.9(11) . . ?
C12 C11 S11 116.7(10) . . ?
S12 C11 S11 127.4(7) . . ?
C1 C2 C3 115.2(9) . . ?
C2 C3 C4 115.2(9) . . ?
C3 C4 C5 115.0(10) . . ?
C6 C5 C4 114.8(10) . . ?
C11 C12 C13 117.2(9) . . ?
C14 C13 C12 117.8(10) . . ?
C13 C14 C15 119.9(11) . . ?
C14 C15 C16 115.2(10) . . ?

loop_
_geom_bond_atom_site_label_1
_geom_bond_atom_site_label_2
_geom_bond_distance
_geom_bond_site_symmetry_2
_geom_bond_publ_flag
Pt1 S11 2.317(4) . ?
Pt1 S11 2.317(4) 2_655 ?
Pt1 S1 2.325(3) . ?
Pt1 S1 2.325(3) 2_655 ?
Pt1 Pt2 2.7454(11) . ?
Pt1 Pt2 3.1412(12) 7_565 ?
Pt2 S2 2.318(4) 2_655 ?
Pt2 S2 2.318(4) . ?
Pt2 S12 2.321(4) . ?
Pt2 S12 2.321(4) 2_655 ?
Pt2 Pt1 3.1412(12) 7_566 ?
S1 C1 1.670(17) . ?
S2 C1 1.690(17) . ?
S11 C11 1.694(15) . ?
S12 C11 1.689(15) . ?
C1 C2 1.503(10) . ?
C11 C12 1.495(12) . ?
C2 C3 1.504(13) . ?
C3 C4 1.504(10) . ?
C4 C5 1.510(13) . ?
C5 C6 1.501(14) . ?
C12 C13 1.496(12) . ?
C13 C14 1.481(10) . ?
C14 C15 1.486(10) . ?
C15 C16 1.511(13) . ?
